data_7119690
loop_
_publ_author_name
'Grant, Lauren N.'
'Ahn, Seihwan'
'Manor, Brian C.'
'Baik, Mu-Hyun'
'Mindiola, Daniel J.'

_publ_section_title
;
 Structural elucidation of a mononuclear titanium methylidene.
;
_journal_issue 24
_journal_name_full 'Chemical communications (Cambridge, England)'
_journal_page_first 3415
_journal_page_last 3417
_journal_paper_doi 10.1039/c7cc00654c
_journal_volume 53
_journal_year 2017
_chemical_formula_moiety 'C45 H64 N2 P2 Ti'
_chemical_formula_sum 'C45 H64 N2 P2 Ti'
_chemical_formula_weight 742.82
_space_group_crystal_system monoclinic
_space_group_IT_number 15
_space_group_name_Hall '-C 2yc'
_space_group_name_H-M_alt 'C 1 2/c 1'
_symmetry_space_group_name_Hall '-C 2yc'
_symmetry_space_group_name_H-M 'C 1 2/c 1'
_atom_sites_solution_hydrogens geom
_atom_sites_solution_primary dual
_audit_creation_date 2016-10-27
_audit_creation_method
;
Olex2 1.2
(compiled 2016.09.09 svn.r3337 for OlexSys, GUI svn.r5227)
;
_audit_update_record
;
2017-01-06 deposited with the CCDC.
2017-02-20 downloaded from the CCDC.
;
_cell_angle_alpha 90
_cell_angle_beta 95.728(2)
_cell_angle_gamma 90
_cell_formula_units_Z 4
_cell_length_a 15.3286(7)
_cell_length_b 12.3358(5)
_cell_length_c 22.4869(11)
_cell_measurement_reflns_used 9027
_cell_measurement_temperature 100
_cell_measurement_theta_max 27.50
_cell_measurement_theta_min 3.09
_cell_volume 4230.8(3)
_computing_data_collection 'Bruker APEX3 v2016.1-0'
_computing_data_reduction 'Bruker SAINT v8.37A'
_computing_publication_material 'Olex2 (Dolomanov et al., 2009)'
_computing_structure_refinement 'XL (Sheldrick, 2008)'
_computing_structure_solution 'XT (Sheldrick, 2015)'
_diffrn_ambient_temperature 100
_diffrn_measured_fraction_theta_full 0.998
_diffrn_measured_fraction_theta_max 0.997
_diffrn_measurement_device 'CMOS area detector'
_diffrn_measurement_device_type 'Bruker D8QUEST'
_diffrn_measurement_method '\w and \f scans'
_diffrn_radiation_monochromator graphite
_diffrn_radiation_type MoK\a
_diffrn_radiation_wavelength 0.71073
_diffrn_reflns_av_R_equivalents 0.0483
_diffrn_reflns_av_unetI/netI 0.0220
_diffrn_reflns_Laue_measured_fraction_full 0.998
_diffrn_reflns_Laue_measured_fraction_max 0.997
_diffrn_reflns_limit_h_max 19
_diffrn_reflns_limit_h_min -19
_diffrn_reflns_limit_k_max 16
_diffrn_reflns_limit_k_min -16
_diffrn_reflns_limit_l_max 29
_diffrn_reflns_limit_l_min -29
_diffrn_reflns_number 59618
_diffrn_reflns_point_group_measured_fraction_full 0.998
_diffrn_reflns_point_group_measured_fraction_max 0.997
_diffrn_reflns_theta_full 25.242
_diffrn_reflns_theta_max 27.519
_diffrn_reflns_theta_min 3.079
_diffrn_source 'sealed tube'
_exptl_absorpt_coefficient_mu 0.310
_exptl_absorpt_correction_T_max 0.7456
_exptl_absorpt_correction_T_min 0.7022
_exptl_absorpt_correction_type multi-scan
_exptl_absorpt_process_details 'SADABS v2014/5'
_exptl_crystal_colour 'brownish orange'
_exptl_crystal_density_diffrn 1.166
_exptl_crystal_description prism
_exptl_crystal_F_000 1600
_exptl_crystal_size_max 0.18
_exptl_crystal_size_mid 0.10
_exptl_crystal_size_min 0.10
_refine_diff_density_max 0.389
_refine_diff_density_min -0.314
_refine_diff_density_rms 0.085
_refine_ls_extinction_method none
_refine_ls_goodness_of_fit_ref 1.058
_refine_ls_hydrogen_treatment constr
_refine_ls_matrix_type full
_refine_ls_number_parameters 235
_refine_ls_number_reflns 4850
_refine_ls_number_restraints 0
_refine_ls_restrained_S_all 1.058
_refine_ls_R_factor_all 0.0484
_refine_ls_R_factor_gt 0.0374
_refine_ls_shift/su_max 0.002
_refine_ls_shift/su_mean 0.000
_refine_ls_structure_factor_coef Fsqd
_refine_ls_weighting_details 'w=1/[\s^2^(Fo^2^)+(0.0402P)^2^+6.1262P] where P=(Fo^2^+2Fc^2^)/3'
_refine_ls_weighting_scheme calc
_refine_ls_wR_factor_gt 0.0891
_refine_ls_wR_factor_ref 0.0949
_reflns_number_gt 4068
_reflns_number_total 4850
_reflns_threshold_expression 'I > 2\s(I)'
_cod_data_source_file c7cc00654c2.cif
_cod_data_source_block UP9272
_cod_depositor_comments 'Adding full bibliography for 7119689--7119690.cif.'
_cod_database_code 7119690

loop_
_space_group_symop_operation_xyz
'x, y, z'
'-x, y, -z+1/2'
'x+1/2, y+1/2, z'
'-x+1/2, y+1/2, -z+1/2'
'-x, -y, -z'
'x, -y, z-1/2'
'-x+1/2, -y+1/2, -z'
'x+1/2, -y+1/2, z-1/2'

loop_
_atom_site_label
_atom_site_type_symbol
_atom_site_fract_x
_atom_site_fract_y
_atom_site_fract_z
_atom_site_U_iso_or_equiv
_atom_site_adp_type
_atom_site_occupancy
_atom_site_site_symmetry_order
_atom_site_calc_flag
_atom_site_refinement_flags_posn
_atom_site_refinement_flags_adp
_atom_site_refinement_flags_occupancy
Ti1 Ti 0.5000 0.66924(3) 0.7500 0.01168(10) Uani 1 2 d S T P
P1 P 0.60248(2) 0.68375(3) 0.85339(2) 0.01386(10) Uani 1 1 d . . .
N2 N 0.61842(8) 0.72482(10) 0.72535(5) 0.0142(3) Uani 1 1 d . . .
C1 C 0.69999(9) 0.72855(12) 0.76010(7) 0.0142(3) Uani 1 1 d . . .
C2 C 0.77935(10) 0.75255(13) 0.73586(7) 0.0197(3) Uani 1 1 d . . .
H2 H 0.7786 0.7654 0.6951 0.026 Uiso 1 1 calc R . .
C3 C 0.85850(10) 0.75737(13) 0.77169(8) 0.0206(3) Uani 1 1 d . . .
H3 H 0.9094 0.7736 0.7542 0.027 Uiso 1 1 calc R . .
C4 C 0.86405(10) 0.73868(13) 0.83289(7) 0.0197(3) Uani 1 1 d . . .
C5 C 0.78642(10) 0.71343(13) 0.85713(7) 0.0178(3) Uani 1 1 d . . .
H5 H 0.7884 0.6993 0.8979 0.024 Uiso 1 1 calc R . .
C6 C 0.70538(10) 0.70853(12) 0.82224(7) 0.0148(3) Uani 1 1 d . . .
C7 C 0.95064(11) 0.74377(16) 0.87151(8) 0.0290(4) Uani 1 1 d . . .
H7a H 0.9912 0.6939 0.8565 0.044 Uiso 1 1 calc GR . .
H7b H 0.9418 0.7247 0.9119 0.044 Uiso 1 1 calc GR . .
H7c H 0.9739 0.8160 0.8707 0.044 Uiso 1 1 calc GR . .
C8 C 0.63020(11) 0.56928(14) 0.90530(7) 0.0221(3) Uani 1 1 d . . .
H8 H 0.6827 0.5905 0.9311 0.029 Uiso 1 1 calc R . .
C9 C 0.65346(12) 0.46754(14) 0.87215(9) 0.0275(4) Uani 1 1 d . . .
H9a H 0.6025 0.4417 0.8480 0.041 Uiso 1 1 calc GR . .
H9b H 0.6738 0.4127 0.9005 0.041 Uiso 1 1 calc GR . .
H9c H 0.6988 0.4840 0.8470 0.041 Uiso 1 1 calc GR . .
C10 C 0.55844(13) 0.54685(18) 0.94586(9) 0.0371(5) Uani 1 1 d . . .
H10a H 0.5070 0.5207 0.9223 0.056 Uiso 1 1 calc GR . .
H10b H 0.5446 0.6125 0.9658 0.056 Uiso 1 1 calc GR . .
H10c H 0.5785 0.4932 0.9750 0.056 Uiso 1 1 calc GR . .
C11 C 0.58954(11) 0.80225(13) 0.90285(7) 0.0199(3) Uani 1 1 d . . .
H11 H 0.5297 0.7995 0.9146 0.027 Uiso 1 1 calc R . .
C12 C 0.59638(12) 0.90515(14) 0.86574(8) 0.0246(4) Uani 1 1 d . . .
H12a H 0.6564 0.9165 0.8585 0.037 Uiso 1 1 calc GR . .
H12b H 0.5762 0.9661 0.8871 0.037 Uiso 1 1 calc GR . .
H12c H 0.5609 0.8975 0.8283 0.037 Uiso 1 1 calc GR . .
C13 C 0.65165(13) 0.80968(17) 0.96048(8) 0.0335(5) Uani 1 1 d . . .
H13a H 0.7105 0.8212 0.9507 0.050 Uiso 1 1 calc GR . .
H13b H 0.6491 0.7434 0.9826 0.050 Uiso 1 1 calc GR . .
H13c H 0.6343 0.8691 0.9842 0.050 Uiso 1 1 calc GR . .
C14 C 0.62398(9) 0.75934(13) 0.66460(7) 0.0159(3) Uani 1 1 d . . .
C15 C 0.63882(10) 0.68335(13) 0.62018(7) 0.0199(3) Uani 1 1 d . . .
C16 C 0.64233(11) 0.71979(15) 0.56154(7) 0.0233(4) Uani 1 1 d . . .
H16 H 0.6504 0.6694 0.5318 0.031 Uiso 1 1 calc R . .
C17 C 0.63414(11) 0.82861(15) 0.54622(7) 0.0238(4) Uani 1 1 d . . .
C18 C 0.62464(10) 0.90275(14) 0.59161(7) 0.0214(3) Uani 1 1 d . . .
H18 H 0.6209 0.9762 0.5823 0.028 Uiso 1 1 calc R . .
C19 C 0.62056(10) 0.87056(13) 0.65089(7) 0.0176(3) Uani 1 1 d . . .
C20 C 0.65682(13) 0.56654(14) 0.63613(8) 0.0290(4) Uani 1 1 d . . .
H20a H 0.6656 0.5264 0.6006 0.044 Uiso 1 1 calc GR . .
H20b H 0.6078 0.5369 0.6541 0.044 Uiso 1 1 calc GR . .
H20c H 0.7085 0.5618 0.6638 0.044 Uiso 1 1 calc GR . .
C21 C 0.63701(13) 0.86539(18) 0.48229(8) 0.0343(4) Uani 1 1 d . . .
H21a H 0.6491 0.8044 0.4579 0.051 Uiso 1 1 calc GR . .
H21b H 0.6823 0.9187 0.4806 0.051 Uiso 1 1 calc GR . .
H21c H 0.5815 0.8964 0.4678 0.051 Uiso 1 1 calc GR . .
C22 C 0.61709(11) 0.95378(13) 0.69948(7) 0.0230(3) Uani 1 1 d . . .
H22a H 0.6054 1.0238 0.6819 0.034 Uiso 1 1 calc GR . .
H22b H 0.6723 0.9554 0.7237 0.034 Uiso 1 1 calc GR . .
H22c H 0.5714 0.9352 0.7239 0.034 Uiso 1 1 calc GR . .
C23 C 0.5000 0.5120(2) 0.7500 0.0340(6) Uani 1 2 d S T P
H23a H 0.5489 0.4744 0.7398 0.045 Uiso 0.5 1 calc R . .
H23b H 0.4511 0.4744 0.7602 0.045 Uiso 0.5 1 calc R . .

loop_
_atom_site_aniso_label
_atom_site_aniso_U_11
_atom_site_aniso_U_22
_atom_site_aniso_U_33
_atom_site_aniso_U_23
_atom_site_aniso_U_13
_atom_site_aniso_U_12
Ti1 0.00997(18) 0.01057(18) 0.01418(18) 0.000 -0.00033(13) 0.000
P1 0.01117(19) 0.0165(2) 0.01365(18) 0.00167(14) -0.00002(14) 0.00083(14)
N2 0.0127(6) 0.0152(6) 0.0141(6) 0.0024(5) -0.0015(5) -0.0009(5)
C1 0.0119(7) 0.0115(7) 0.0189(7) 0.0015(6) -0.0005(5) -0.0007(5)
C2 0.0168(8) 0.0216(8) 0.0206(8) 0.0047(6) 0.0016(6) -0.0022(6)
C3 0.0128(7) 0.0193(8) 0.0296(9) 0.0040(7) 0.0024(6) -0.0029(6)
C4 0.0142(7) 0.0161(7) 0.0278(8) 0.0006(6) -0.0028(6) -0.0021(6)
C5 0.0162(7) 0.0174(8) 0.0189(7) 0.0004(6) -0.0022(6) -0.0006(6)
C6 0.0119(7) 0.0143(7) 0.0179(7) 0.0009(6) 0.0001(5) -0.0002(5)
C7 0.0159(8) 0.0351(10) 0.0345(10) 0.0017(8) -0.0055(7) -0.0043(7)
C8 0.0174(8) 0.0264(9) 0.0227(8) 0.0098(7) 0.0031(6) 0.0033(6)
C9 0.0224(9) 0.0212(9) 0.0387(10) 0.0097(7) 0.0026(7) 0.0033(7)
C10 0.0299(10) 0.0456(12) 0.0380(11) 0.0263(9) 0.0147(8) 0.0133(9)
C11 0.0179(8) 0.0248(8) 0.0161(7) -0.0045(6) -0.0030(6) 0.0049(6)
C12 0.0258(9) 0.0206(8) 0.0266(9) -0.0057(7) -0.0020(7) 0.0018(7)
C13 0.0347(10) 0.0401(11) 0.0229(9) -0.0111(8) -0.0119(7) 0.0115(8)
C14 0.0108(7) 0.0204(8) 0.0160(7) 0.0022(6) -0.0010(5) -0.0030(6)
C15 0.0157(7) 0.0235(8) 0.0203(8) -0.0010(6) 0.0012(6) -0.0012(6)
C16 0.0194(8) 0.0322(9) 0.0182(8) -0.0038(7) 0.0017(6) -0.0019(7)
C17 0.0164(8) 0.0360(10) 0.0187(8) 0.0052(7) -0.0004(6) -0.0061(7)
C18 0.0170(8) 0.0238(8) 0.0227(8) 0.0082(7) -0.0004(6) -0.0046(6)
C19 0.0126(7) 0.0202(8) 0.0197(7) 0.0037(6) -0.0005(6) -0.0042(6)
C20 0.0372(10) 0.0227(9) 0.0275(9) -0.0041(7) 0.0048(8) 0.0062(8)
C21 0.0344(10) 0.0482(12) 0.0201(9) 0.0086(8) 0.0014(7) -0.0074(9)
C22 0.0274(9) 0.0167(8) 0.0244(8) 0.0023(6) 0.0010(7) -0.0040(7)
C23 0.0426(16) 0.0246(13) 0.0323(14) 0.000 -0.0093(12) 0.000

loop_
_atom_type_symbol
_atom_type_description
_atom_type_scat_dispersion_real
_atom_type_scat_dispersion_imag
_atom_type_scat_source
C C 0.0033 0.0016 'International Tables Vol C Tables 4.2.6.8 and 6.1.1.4'
H H 0.0000 0.0000 'International Tables Vol C Tables 4.2.6.8 and 6.1.1.4'
N N 0.0061 0.0033 'International Tables Vol C Tables 4.2.6.8 and 6.1.1.4'
P P 0.1023 0.0942 'International Tables Vol C Tables 4.2.6.8 and 6.1.1.4'
Ti Ti 0.2776 0.4457 'International Tables Vol C Tables 4.2.6.8 and 6.1.1.4'

loop_
_geom_angle_atom_site_label_1
_geom_angle_atom_site_label_2
_geom_angle_atom_site_label_3
_geom_angle
_geom_angle_site_symmetry_1
_geom_angle_site_symmetry_3
P1 Ti1 P1 172.34(2) . 2_656
N2 Ti1 P1 101.52(3) 2_656 .
N2 Ti1 P1 101.52(3) . 2_656
N2 Ti1 P1 75.88(3) 2_656 2_656
N2 Ti1 P1 75.88(3) . .
N2 Ti1 N2 141.26(7) . 2_656
C23 Ti1 P1 93.832(11) . .
C23 Ti1 P1 93.831(11) . 2_656
C23 Ti1 N2 109.37(4) . .
C23 Ti1 N2 109.37(4) . 2_656
C6 P1 Ti1 97.66(5) . .
C6 P1 C8 102.59(7) . .
C6 P1 C11 104.31(7) . .
C8 P1 Ti1 124.97(6) . .
C8 P1 C11 104.69(8) . .
C11 P1 Ti1 118.90(5) . .
C1 N2 Ti1 128.11(10) . .
C1 N2 C14 112.53(12) . .
C14 N2 Ti1 119.25(9) . .
N2 C1 C2 122.96(13) . .
N2 C1 C6 120.28(13) . .
C2 C1 C6 116.77(13) . .
C3 C2 C1 121.40(15) . .
C2 C3 C4 122.07(15) . .
C3 C4 C5 117.03(14) . .
C3 C4 C7 121.67(15) . .
C5 C4 C7 121.29(15) . .
C4 C5 C6 122.29(15) . .
C1 C6 P1 116.35(11) . .
C5 C6 P1 123.14(12) . .
C5 C6 C1 120.44(14) . .
C9 C8 P1 111.74(12) . .
C9 C8 C10 111.26(16) . .
C10 C8 P1 112.43(12) . .
C12 C11 P1 108.01(11) . .
C12 C11 C13 109.96(15) . .
C13 C11 P1 117.29(12) . .
C15 C14 N2 120.38(14) . .
C15 C14 C19 120.03(14) . .
C19 C14 N2 119.44(14) . .
C14 C15 C20 120.58(15) . .
C16 C15 C14 118.68(15) . .
C16 C15 C20 120.60(15) . .
C17 C16 C15 122.22(16) . .
C16 C17 C18 117.89(15) . .
C16 C17 C21 121.02(17) . .
C18 C17 C21 121.08(17) . .
C17 C18 C19 122.11(16) . .
C14 C19 C22 120.67(14) . .
C18 C19 C14 118.81(15) . .
C18 C19 C22 120.45(15) . .

loop_
_geom_bond_atom_site_label_1
_geom_bond_atom_site_label_2
_geom_bond_distance
_geom_bond_site_symmetry_2
Ti1 P1 2.6789(4) 2_656
Ti1 P1 2.6788(4) .
Ti1 N2 2.0673(12) 2_656
Ti1 N2 2.0672(13) .
Ti1 C23 1.939(3) .
P1 C6 1.8145(15) .
P1 C8 1.8542(16) .
P1 C11 1.8592(16) .
N2 C1 1.4075(18) .
N2 C14 1.4415(19) .
C1 C2 1.413(2) .
C1 C6 1.413(2) .
C2 C3 1.389(2) .
C3 C4 1.390(2) .
C4 C5 1.393(2) .
C4 C7 1.513(2) .
C5 C6 1.403(2) .
C8 C9 1.520(2) .
C8 C10 1.523(2) .
C11 C12 1.528(2) .
C11 C13 1.532(2) .
C14 C15 1.405(2) .
C14 C19 1.406(2) .
C15 C16 1.399(2) .
C15 C20 1.504(2) .
C16 C17 1.389(3) .
C17 C18 1.389(2) .
C17 C21 1.512(2) .
C18 C19 1.398(2) .
C19 C22 1.504(2) .
